data_4119075
loop_
_publ_author_name
'Smith, J.D.'
'Corbett, J.D.'

_publ_section_title
;
 Four zirconium iodide cluster phases centered by boron, aluminum, or
 silicon
;
_journal_name_full 'Journal of the American Chemical Society'
_journal_page_first 1927
_journal_page_last 1934
_journal_paper_doi 10.1021/ja00268a034
_journal_volume 108
_journal_year 1986
_chemical_formula_sum 'B I12 Zr6'
_chemical_name_systematic 'Zr6 B I12'
_space_group_IT_number 148
_symmetry_space_group_name_Hall '-R 3'
_symmetry_space_group_name_H-M 'R -3 :H'
_cell_angle_alpha 90
_cell_angle_beta 90
_cell_angle_gamma 120
_cell_formula_units_Z 3
_cell_length_a 14.534
_cell_length_b 14.534
_cell_length_c 9.986
_cell_volume 1826.806
_citation_journal_id_ASTM JACSAT
_cod_data_source_file boron0-1_292.cif
_cod_data_source_block B1I12Zr6
_cod_original_formula_sum 'B1 I12 Zr6'
_cod_database_code 4119075

loop_
_symmetry_equiv_pos_as_xyz
x,y,z
-y,x-y,z
-x+y,-x,z
-x,-y,-z
y,-x+y,-z
x-y,x,-z
x+2/3,y+1/3,z+1/3
-y+2/3,x-y+1/3,z+1/3
-x+y+2/3,-x+1/3,z+1/3
-x+2/3,-y+1/3,-z+1/3
y+2/3,-x+y+1/3,-z+1/3
x-y+2/3,x+1/3,-z+1/3
x+1/3,y+2/3,z+2/3
-y+1/3,x-y+2/3,z+2/3
-x+y+1/3,-x+2/3,z+2/3
-x+1/3,-y+2/3,-z+2/3
y+1/3,-x+y+2/3,-z+2/3
x-y+1/3,x+2/3,-z+2/3

loop_
_atom_site_label
_atom_site_type_symbol
_atom_site_fract_x
_atom_site_fract_y
_atom_site_fract_z
_atom_site_occupancy
_atom_site_U_iso_or_equiv
I1 I-1 0.03549 0.10245 0.33197 1 0.0
B1 B+3 0 0 0 1 0.0
I2 I-1 0.12708 0.17821 0.327 1 0.0
Zr1 Zr+1 0.14634 0.04146 0.1346 1 0.0
